data_4132279
loop_
_publ_author_name
'Cao, Wei'
'Wang, Wei David'
'Xu, Hai-Sen'
'Sergeyev, Ivan V.'
'Struppe, Jochem'
'Wang, Xiaoling'
'Mentink-Vigier, Frederic'
'Gan, Zhehong'
'Xiao, Ming-Xing'
'Wang, Lu-Yao'
'Chen, Guo-Peng'
'Ding, San-Yuan'
'Bai, Shi'
'Wang, Wei'

_publ_section_title
;
 Exploring Applications of Covalent Organic Frameworks: Homogeneous
 Reticulation of Radicals for Dynamic Nuclear Polarization.
;
_journal_issue 22
_journal_name_full 'Journal of the American Chemical Society'
_journal_page_first 6969
_journal_page_last 6977
_journal_paper_doi 10.1021/jacs.8b02839
_journal_volume 140
_journal_year 2018
_chemical_formula_moiety 'C24 H26 N3 O'
_chemical_formula_sum 'C24 H26 N3 O'
_chemical_formula_weight 372.48
_space_group_crystal_system tetragonal
_space_group_IT_number 82
_space_group_name_Hall 'I -4'
_space_group_name_H-M_alt 'I -4'
_atom_sites_solution_hydrogens mixed
_atom_sites_solution_primary direct
_audit_creation_date 2015-05-08
_audit_creation_method
;
Olex2 1.2
(compiled 2015.01.26 svn.r3150 for OlexSys, GUI svn.r4998)
;
_cell_angle_alpha 90
_cell_angle_beta 90
_cell_angle_gamma 90
_cell_formula_units_Z 8
_cell_length_a 17.4658(8)
_cell_length_b 17.4658(8)
_cell_length_c 15.8447(9)
_cell_measurement_reflns_used 941
_cell_measurement_temperature 295.35(10)
_cell_measurement_theta_max 19.3940
_cell_measurement_theta_min 4.0190
_cell_volume 4833.5(4)
_computing_cell_refinement
;
CrysAlisPro, Agilent Technologies,
Version 1.171.36.28 (release 01-02-2013 CrysAlis171 .NET)
(compiled Feb  1 2013,16:14:44)
;
_computing_data_collection
;
CrysAlisPro, Agilent Technologies,
Version 1.171.36.28 (release 01-02-2013 CrysAlis171 .NET)
(compiled Feb  1 2013,16:14:44)
;
_computing_data_reduction
;
CrysAlisPro, Agilent Technologies,
Version 1.171.36.28 (release 01-02-2013 CrysAlis171 .NET)
(compiled Feb  1 2013,16:14:44)
;
_computing_molecular_graphics 'Olex2 (Dolomanov et al., 2009)'
_computing_publication_material 'Olex2 (Dolomanov et al., 2009)'
_computing_structure_refinement 'ShelXL (Sheldrick, 2008)'
_computing_structure_solution 'ShelXS (Sheldrick, 2008)'
_diffrn_ambient_temperature 295.35(10)
_diffrn_detector_area_resol_mean 16.0733
_diffrn_measured_fraction_theta_full 0.994
_diffrn_measured_fraction_theta_max 0.995
_diffrn_measurement_details
;
#__ type_ start__ end____ width___ exp.time_
  1 omega    0.00   33.00   1.0000    5.0000
omega____ theta____ kappa____ phi______ frames
    -       21.2104   57.0000   60.0000 33

#__ type_ start__ end____ width___ exp.time_
  2 omega   12.00   89.00   1.0000    5.0000
omega____ theta____ kappa____ phi______ frames
    -       21.2104   57.0000  -60.0000 77

#__ type_ start__ end____ width___ exp.time_
  3 omega    0.00   25.00   1.0000    5.0000
omega____ theta____ kappa____ phi______ frames
    -      -16.6791  -99.0000   30.0000 25

#__ type_ start__ end____ width___ exp.time_
  4 omega  -47.00   51.00   1.0000    5.0000
omega____ theta____ kappa____ phi______ frames
    -       21.2104  -77.0000  150.0000 98
;
_diffrn_measurement_device_type 'SuperNova, Dual, Cu at zero, Eos'
_diffrn_measurement_method '\w scans'
_diffrn_orient_matrix_UB_11 -0.0386627000
_diffrn_orient_matrix_UB_12 0.0088233000
_diffrn_orient_matrix_UB_13 0.0095908000
_diffrn_orient_matrix_UB_21 0.0084551000
_diffrn_orient_matrix_UB_22 0.0396402000
_diffrn_orient_matrix_UB_23 -0.0027550000
_diffrn_orient_matrix_UB_31 -0.0090362000
_diffrn_orient_matrix_UB_32 -0.0005753000
_diffrn_orient_matrix_UB_33 -0.0436534000
_diffrn_radiation_monochromator mirror
_diffrn_radiation_type MoK\a
_diffrn_radiation_wavelength 0.71073
_diffrn_reflns_av_R_equivalents 0.0883
_diffrn_reflns_av_unetI/netI 0.1960
_diffrn_reflns_Laue_measured_fraction_full 0.994
_diffrn_reflns_Laue_measured_fraction_max 0.995
_diffrn_reflns_limit_h_max 23
_diffrn_reflns_limit_h_min -11
_diffrn_reflns_limit_k_max 23
_diffrn_reflns_limit_k_min -17
_diffrn_reflns_limit_l_max 20
_diffrn_reflns_limit_l_min -21
_diffrn_reflns_number 11332
_diffrn_reflns_point_group_measured_fraction_full 0.986
_diffrn_reflns_point_group_measured_fraction_max 0.984
_diffrn_reflns_theta_full 25.500
_diffrn_reflns_theta_max 26.010
_diffrn_reflns_theta_min 3.689
_diffrn_source 'SuperNova (Mo) X-ray Source'
_exptl_absorpt_coefficient_mu 0.063
_exptl_absorpt_correction_T_max 1.00000
_exptl_absorpt_correction_T_min 0.77525
_exptl_absorpt_correction_type multi-scan
_exptl_absorpt_process_details
;
CrysAlisPro, Agilent Technologies,
Version 1.171.36.28 (release 01-02-2013 CrysAlis171 .NET)
(compiled Feb  1 2013,16:14:44)
Empirical absorption correction using spherical harmonics,
 implemented in SCALE3 ABSPACK scaling algorithm.
;
_exptl_crystal_colour 'clear light colourless'
_exptl_crystal_colour_lustre clear
_exptl_crystal_colour_modifier light
_exptl_crystal_colour_primary colourless
_exptl_crystal_density_diffrn 1.024
_exptl_crystal_description block
_exptl_crystal_F_000 1592
_exptl_crystal_size_max 0.27
_exptl_crystal_size_mid 0.26
_exptl_crystal_size_min 0.23
_refine_diff_density_max 0.700
_refine_diff_density_min -0.276
_refine_diff_density_rms 0.071
_refine_ls_abs_structure_details
;
 Flack x determined using 460 quotients [(I+)-(I-)]/[(I+)+(I-)]
 (Parsons, Flack and Wagner, Acta Cryst. B69 (2013) 249-259).
;
_refine_ls_abs_structure_Flack -0.2(10)
_refine_ls_extinction_method none
_refine_ls_goodness_of_fit_ref 0.958
_refine_ls_hydrogen_treatment constr
_refine_ls_matrix_type full
_refine_ls_number_parameters 258
_refine_ls_number_reflns 4692
_refine_ls_number_restraints 0
_refine_ls_restrained_S_all 0.958
_refine_ls_R_factor_all 0.2477
_refine_ls_R_factor_gt 0.1165
_refine_ls_shift/su_max 0.001
_refine_ls_shift/su_mean 0.000
_refine_ls_structure_factor_coef Fsqd
_refine_ls_weighting_details 'w=1/[\s^2^(Fo^2^)+(0.1896P)^2^] where P=(Fo^2^+2Fc^2^)/3'
_refine_ls_weighting_scheme calc
_refine_ls_wR_factor_gt 0.2906
_refine_ls_wR_factor_ref 0.3798
_reflns_Friedel_coverage 0.903
_reflns_Friedel_fraction_full 0.977
_reflns_Friedel_fraction_max 0.973
_reflns_number_gt 1761
_reflns_number_total 4692
_reflns_threshold_expression 'I > 2\s(I)'
_cod_data_source_file ja8b02839_si_002.cif
_cod_data_source_block caowei0506
_cod_original_cell_volume 4833.5(5)
_cod_database_code 4132279
_shelx_space_group_comment
;
The symmetry employed for this shelxl refinement is uniquely defined
by the following loop, which should always be used as a source of
symmetry information in preference to the above space-group names.
They are only intended as comments.
;
_reflns_odcompleteness_completeness 99.73
_reflns_odcompleteness_iscentric 1
_reflns_odcompleteness_theta 26.32
_olex2_refinement_description
;
1. Fixed Uiso
 At 1.2 times of:
  All C(H) groups, All N(H,H) groups
 At 1.5 times of:
  All C(H,H,H) groups
2.a Rotating group:
 N2(H2A,H2B)
2.b Aromatic/amide H refined with riding coordinates:
 C1(H1), C2(H2), C4(H4), C5(H5), C8(H8), C9(H9), C16(H16), C17(H17), C19(H19),
 C20(H20)
2.c X=CH2 refined with riding coordinates:
 N1(H1A,H1B)
2.d Idealised Me refined as rotating group:
 C21(H21A,H21B,H21C), C22(H22A,H22B,H22C), C23(H23A,H23B,H23C), C24(H24A,H24B,
 H24C)
;
_shelx_shelxl_version_number 2014/7
_olex2_date_sample_data_collection 2015-05-08
_olex2_submission_special_instructions 'No special instructions were received'

loop_
_space_group_symop_operation_xyz
'x, y, z'
'y, -x, -z'
'-x, -y, z'
'-y, x, -z'
'x+1/2, y+1/2, z+1/2'
'y+1/2, -x+1/2, -z+1/2'
'-x+1/2, -y+1/2, z+1/2'
'-y+1/2, x+1/2, -z+1/2'

loop_
_atom_site_label
_atom_site_type_symbol
_atom_site_fract_x
_atom_site_fract_y
_atom_site_fract_z
_atom_site_U_iso_or_equiv
_atom_site_adp_type
_atom_site_occupancy
_atom_site_site_symmetry_order
_atom_site_calc_flag
_atom_site_refinement_flags_posn
O1 O -0.1831(6) -0.2072(4) -0.0512(5) 0.097(3) Uani 1 1 d .
N1 N -0.3767(6) -0.4878(5) -0.4646(6) 0.087(3) Uani 1 1 d .
H1A H -0.4194 -0.4738 -0.4867 0.105 Uiso 1 1 calc R
H1B H -0.3430 -0.5109 -0.4949 0.105 Uiso 1 1 calc R
N2 N -0.2327(8) -0.4454(6) 0.4179(5) 0.094(3) Uani 1 1 d .
H2A H -0.1847 -0.4356 0.4297 0.113 Uiso 1 1 d GR
H2B H -0.2607 -0.4090 0.4400 0.113 Uiso 1 1 d GR
N3 N -0.2151(6) -0.2728(5) -0.0448(6) 0.080(3) Uani 1 1 d .
C1 C -0.2830(7) -0.4927(7) -0.2586(7) 0.076(3) Uani 1 1 d .
H1 H -0.2385 -0.5131 -0.2355 0.091 Uiso 1 1 calc R
C2 C -0.2966(7) -0.5018(7) -0.3441(7) 0.074(3) Uani 1 1 d .
H2 H -0.2611 -0.5274 -0.3776 0.089 Uiso 1 1 calc R
C3 C -0.3621(7) -0.4733(6) -0.3796(6) 0.060(3) Uani 1 1 d .
C4 C -0.4132(7) -0.4371(7) -0.3286(7) 0.086(4) Uani 1 1 d .
H4 H -0.4579 -0.4178 -0.3523 0.103 Uiso 1 1 calc R
C5 C -0.4018(7) -0.4280(7) -0.2453(7) 0.081(3) Uani 1 1 d .
H5 H -0.4391 -0.4041 -0.2126 0.097 Uiso 1 1 calc R
C6 C -0.3335(6) -0.4543(6) -0.2067(6) 0.065(3) Uani 1 1 d .
C7 C -0.3192(6) -0.4449(6) -0.1129(6) 0.061(3) Uani 1 1 d .
C8 C -0.3468(8) -0.5013(6) -0.0601(7) 0.076(3) Uani 1 1 d .
H8 H -0.3764 -0.5406 -0.0826 0.092 Uiso 1 1 calc R
C9 C -0.3316(7) -0.5008(6) 0.0256(7) 0.076(3) Uani 1 1 d .
H9 H -0.3495 -0.5408 0.0590 0.092 Uiso 1 1 calc R
C10 C -0.2908(6) -0.4431(6) 0.0621(6) 0.060(3) Uani 1 1 d .
C11 C -0.2666(6) -0.3834(5) 0.0104(6) 0.057(3) Uani 1 1 d .
C12 C -0.2801(6) -0.3852(5) -0.0756(6) 0.054(2) Uani 1 1 d .
C13 C -0.2467(7) -0.3120(7) -0.1202(6) 0.070(3) Uani 1 1 d .
C14 C -0.2245(7) -0.3116(7) 0.0381(6) 0.073(3) Uani 1 1 d .
C15 C -0.2749(6) -0.4451(6) 0.1555(6) 0.061(3) Uani 1 1 d .
C16 C -0.3266(7) -0.4173(6) 0.2131(7) 0.068(3) Uani 1 1 d .
H16 H -0.3729 -0.3975 0.1937 0.081 Uiso 1 1 calc R
C17 C -0.3119(8) -0.4178(6) 0.3008(7) 0.072(3) Uani 1 1 d .
H17 H -0.3479 -0.3981 0.3383 0.086 Uiso 1 1 calc R
C18 C -0.2439(8) -0.4478(6) 0.3305(7) 0.077(3) Uani 1 1 d .
C19 C -0.1954(7) -0.4826(8) 0.2734(7) 0.091(4) Uani 1 1 d .
H19 H -0.1525 -0.5085 0.2933 0.110 Uiso 1 1 calc R
C20 C -0.2089(8) -0.4800(7) 0.1884(7) 0.082(3) Uani 1 1 d .
H20 H -0.1736 -0.5018 0.1516 0.098 Uiso 1 1 calc R
C21 C -0.1849(7) -0.3271(9) -0.1823(8) 0.097(4) Uani 1 1 d .
H21A H -0.1446 -0.3555 -0.1556 0.146 Uiso 1 1 calc GR
H21B H -0.1651 -0.2793 -0.2028 0.146 Uiso 1 1 calc GR
H21C H -0.2052 -0.3561 -0.2286 0.146 Uiso 1 1 calc GR
C22 C -0.3101(8) -0.2630(6) -0.1577(8) 0.091(4) Uani 1 1 d .
H22A H -0.3353 -0.2909 -0.2019 0.136 Uiso 1 1 calc GR
H22B H -0.2885 -0.2168 -0.1804 0.136 Uiso 1 1 calc GR
H22C H -0.3465 -0.2504 -0.1145 0.136 Uiso 1 1 calc GR
C23 C -0.1462(10) -0.3245(11) 0.0785(11) 0.142(8) Uani 1 1 d .
H23A H -0.1528 -0.3438 0.1348 0.213 Uiso 1 1 calc GR
H23B H -0.1187 -0.2769 0.0805 0.213 Uiso 1 1 calc GR
H23C H -0.1178 -0.3609 0.0457 0.213 Uiso 1 1 calc GR
C24 C -0.2741(11) -0.2587(8) 0.0936(8) 0.114(6) Uani 1 1 d .
H24A H -0.3269 -0.2639 0.0776 0.172 Uiso 1 1 calc GR
H24B H -0.2583 -0.2065 0.0858 0.172 Uiso 1 1 calc GR
H24C H -0.2681 -0.2727 0.1518 0.172 Uiso 1 1 calc GR

loop_
_atom_site_aniso_label
_atom_site_aniso_U_11
_atom_site_aniso_U_22
_atom_site_aniso_U_33
_atom_site_aniso_U_23
_atom_site_aniso_U_13
_atom_site_aniso_U_12
O1 0.133(7) 0.078(5) 0.081(6) 0.013(4) -0.013(5) -0.043(5)
N1 0.108(7) 0.098(7) 0.057(5) -0.024(5) -0.020(5) 0.023(6)
N2 0.152(10) 0.083(7) 0.047(5) 0.000(5) -0.011(6) 0.013(7)
N3 0.105(7) 0.077(6) 0.059(5) 0.006(5) -0.016(6) -0.018(6)
C1 0.086(8) 0.090(8) 0.050(6) -0.010(6) -0.010(6) 0.013(7)
C2 0.076(7) 0.092(8) 0.053(6) -0.017(6) -0.003(6) 0.019(7)
C3 0.076(7) 0.075(7) 0.030(4) -0.009(5) 0.001(5) 0.004(6)
C4 0.078(8) 0.116(10) 0.065(8) -0.019(7) -0.033(6) 0.033(7)
C5 0.077(8) 0.114(10) 0.051(6) -0.012(7) -0.009(6) 0.008(7)
C6 0.080(7) 0.066(7) 0.048(6) -0.003(5) -0.005(5) 0.004(6)
C7 0.073(7) 0.057(6) 0.054(6) 0.006(5) -0.010(5) 0.001(6)
C8 0.111(9) 0.067(7) 0.052(6) 0.001(6) -0.011(6) -0.020(7)
C9 0.116(9) 0.057(6) 0.056(7) 0.002(5) -0.009(6) -0.029(6)
C10 0.081(7) 0.063(6) 0.036(5) 0.007(4) -0.005(5) -0.009(6)
C11 0.069(6) 0.060(6) 0.041(5) -0.001(5) -0.004(5) -0.017(5)
C12 0.056(6) 0.052(6) 0.055(6) 0.003(5) -0.003(5) -0.006(5)
C13 0.079(7) 0.074(8) 0.056(6) 0.001(5) -0.013(6) -0.014(6)
C14 0.097(8) 0.079(7) 0.043(5) 0.003(6) -0.007(6) -0.023(7)
C15 0.075(7) 0.061(6) 0.048(5) 0.000(5) 0.001(5) -0.006(5)
C16 0.072(7) 0.071(7) 0.060(6) -0.002(5) -0.006(6) 0.001(6)
C17 0.109(9) 0.054(6) 0.052(6) 0.002(5) 0.006(6) -0.022(6)
C18 0.100(9) 0.068(7) 0.063(7) 0.024(6) -0.022(7) -0.002(7)
C19 0.086(8) 0.127(11) 0.061(7) 0.008(8) 0.009(6) 0.040(8)
C20 0.097(9) 0.099(9) 0.050(6) -0.007(7) 0.008(6) 0.010(8)
C21 0.086(8) 0.132(11) 0.073(8) -0.016(8) 0.013(7) -0.041(8)
C22 0.124(10) 0.060(7) 0.088(8) 0.012(6) -0.030(8) -0.020(7)
C23 0.141(14) 0.147(14) 0.139(14) 0.044(11) -0.072(12) -0.070(12)
C24 0.197(17) 0.082(9) 0.065(7) -0.009(7) 0.013(10) -0.045(11)

loop_
_atom_type_symbol
_atom_type_description
_atom_type_scat_dispersion_real
_atom_type_scat_dispersion_imag
_atom_type_scat_source
C C 0.0033 0.0016 'International Tables Vol C Tables 4.2.6.8 and 6.1.1.4'
H H 0.0000 0.0000 'International Tables Vol C Tables 4.2.6.8 and 6.1.1.4'
N N 0.0061 0.0033 'International Tables Vol C Tables 4.2.6.8 and 6.1.1.4'
O O 0.0106 0.0060 'International Tables Vol C Tables 4.2.6.8 and 6.1.1.4'

loop_
_geom_angle_atom_site_label_1
_geom_angle_atom_site_label_2
_geom_angle_atom_site_label_3
_geom_angle
H1A N1 H1B 120.0
C3 N1 H1A 120.0
C3 N1 H1B 120.0
H2A N2 H2B 107.8
C18 N2 H2A 110.6
C18 N2 H2B 109.9
O1 N3 C13 120.9(9)
O1 N3 C14 121.8(9)
C13 N3 C14 117.3(9)
C2 C1 H1 119.0
C6 C1 H1 119.0
C6 C1 C2 122.0(11)
C1 C2 H2 119.9
C3 C2 C1 120.2(10)
C3 C2 H2 119.9
C2 C3 N1 118.8(9)
C4 C3 N1 122.6(10)
C4 C3 C2 118.3(9)
C3 C4 H4 118.6
C5 C4 C3 122.8(10)
C5 C4 H4 118.6
C4 C5 H5 119.7
C4 C5 C6 120.6(11)
C6 C5 H5 119.7
C1 C6 C5 116.1(9)
C1 C6 C7 122.1(9)
C5 C6 C7 121.7(9)
C8 C7 C6 117.4(9)
C8 C7 C12 116.9(9)
C12 C7 C6 125.7(9)
C7 C8 H8 119.2
C7 C8 C9 121.6(10)
C9 C8 H8 119.2
C8 C9 H9 119.3
C10 C9 C8 121.4(10)
C10 C9 H9 119.3
C9 C10 C11 117.6(9)
C9 C10 C15 119.7(9)
C11 C10 C15 122.7(9)
C10 C11 C14 126.6(8)
C12 C11 C10 120.7(8)
C12 C11 C14 112.7(8)
C7 C12 C11 121.5(9)
C7 C12 C13 127.3(9)
C11 C12 C13 111.2(8)
N3 C13 C12 98.7(8)
N3 C13 C21 110.2(9)
N3 C13 C22 109.0(9)
C21 C13 C12 115.0(10)
C21 C13 C22 111.7(10)
C22 C13 C12 111.3(9)
N3 C14 C11 100.1(8)
N3 C14 C23 109.7(11)
N3 C14 C24 107.1(10)
C11 C14 C23 115.6(11)
C11 C14 C24 112.8(10)
C23 C14 C24 110.7(12)
C16 C15 C10 121.5(10)
C16 C15 C20 116.6(9)
C20 C15 C10 121.8(9)
C15 C16 H16 119.0
C15 C16 C17 122.1(11)
C17 C16 H16 119.0
C16 C17 H17 120.2
C18 C17 C16 119.6(12)
C18 C17 H17 120.2
C17 C18 N2 116.5(12)
C19 C18 N2 125.2(11)
C19 C18 C17 118.1(10)
C18 C19 H19 119.1
C20 C19 C18 121.7(11)
C20 C19 H19 119.1
C15 C20 H20 119.3
C19 C20 C15 121.4(10)
C19 C20 H20 119.3
C13 C21 H21A 109.5
C13 C21 H21B 109.5
C13 C21 H21C 109.5
H21A C21 H21B 109.5
H21A C21 H21C 109.5
H21B C21 H21C 109.5
C13 C22 H22A 109.5
C13 C22 H22B 109.5
C13 C22 H22C 109.5
H22A C22 H22B 109.5
H22A C22 H22C 109.5
H22B C22 H22C 109.5
C14 C23 H23A 109.5
C14 C23 H23B 109.5
C14 C23 H23C 109.5
H23A C23 H23B 109.5
H23A C23 H23C 109.5
H23B C23 H23C 109.5
C14 C24 H24A 109.5
C14 C24 H24B 109.5
C14 C24 H24C 109.5
H24A C24 H24B 109.5
H24A C24 H24C 109.5
H24B C24 H24C 109.5

loop_
_geom_bond_atom_site_label_1
_geom_bond_atom_site_label_2
_geom_bond_distance
O1 N3 1.279(11)
N1 H1A 0.8600
N1 H1B 0.8600
N1 C3 1.394(13)
N2 H2A 0.8759
N2 H2B 0.8761
N2 C18 1.398(14)
N3 C13 1.483(13)
N3 C14 1.488(14)
C1 H1 0.9300
C1 C2 1.385(14)
C1 C6 1.380(14)
C2 H2 0.9300
C2 C3 1.370(15)
C3 C4 1.359(14)
C4 H4 0.9300
C4 C5 1.345(14)
C5 H5 0.9300
C5 C6 1.417(15)
C6 C7 1.516(13)
C7 C8 1.379(15)
C7 C12 1.380(13)
C8 H8 0.9300
C8 C9 1.383(15)
C9 H9 0.9300
C9 C10 1.364(14)
C10 C11 1.390(13)
C10 C15 1.508(13)
C11 C12 1.384(12)
C11 C14 1.519(14)
C12 C13 1.572(14)
C13 C21 1.483(15)
C13 C22 1.520(16)
C14 C23 1.528(19)
C14 C24 1.542(19)
C15 C16 1.373(14)
C15 C20 1.404(15)
C16 H16 0.9300
C16 C17 1.414(15)
C17 H17 0.9300
C17 C18 1.382(16)
C18 C19 1.380(16)
C19 H19 0.9300
C19 C20 1.368(16)
C20 H20 0.9300
C21 H21A 0.9600
C21 H21B 0.9600
C21 H21C 0.9600
C22 H22A 0.9600
C22 H22B 0.9600
C22 H22C 0.9600
C23 H23A 0.9600
C23 H23B 0.9600
C23 H23C 0.9600
C24 H24A 0.9600
C24 H24B 0.9600
C24 H24C 0.9600

loop_
_geom_torsion_atom_site_label_1
_geom_torsion_atom_site_label_2
_geom_torsion_atom_site_label_3
_geom_torsion_atom_site_label_4
_geom_torsion
O1 N3 C13 C12 -177.9(10)
O1 N3 C13 C21 61.2(14)
O1 N3 C13 C22 -61.7(13)
O1 N3 C14 C11 178.3(10)
O1 N3 C14 C23 -59.7(16)
O1 N3 C14 C24 60.5(14)
N1 C3 C4 C5 174.9(12)
N2 C18 C19 C20 -177.5(12)
C1 C2 C3 N1 -175.7(11)
C1 C2 C3 C4 -0.8(18)
C1 C6 C7 C8 -89.5(13)
C1 C6 C7 C12 89.6(14)
C2 C1 C6 C5 2.9(18)
C2 C1 C6 C7 179.4(11)
C2 C3 C4 C5 0.3(19)
C3 C4 C5 C6 2(2)
C4 C5 C6 C1 -3.4(18)
C4 C5 C6 C7 -179.9(11)
C5 C6 C7 C8 86.8(14)
C5 C6 C7 C12 -94.1(14)
C6 C1 C2 C3 -0.9(19)
C6 C7 C8 C9 175.0(11)
C6 C7 C12 C11 -176.7(10)
C6 C7 C12 C13 4.3(16)
C7 C8 C9 C10 2(2)
C7 C12 C13 N3 178.6(10)
C7 C12 C13 C21 -64.2(14)
C7 C12 C13 C22 64.2(14)
C8 C7 C12 C11 2.4(15)
C8 C7 C12 C13 -176.6(10)
C8 C9 C10 C11 1.6(18)
C8 C9 C10 C15 -179.5(11)
C9 C10 C11 C12 -3.4(15)
C9 C10 C11 C14 176.4(11)
C9 C10 C15 C16 -85.4(14)
C9 C10 C15 C20 90.4(13)
C10 C11 C12 C7 1.4(15)
C10 C11 C12 C13 -179.5(9)
C10 C11 C14 N3 179.5(10)
C10 C11 C14 C23 61.8(16)
C10 C11 C14 C24 -67.0(14)
C10 C15 C16 C17 -179.0(9)
C10 C15 C20 C19 -179.1(11)
C11 C10 C15 C16 93.5(13)
C11 C10 C15 C20 -90.7(13)
C11 C12 C13 N3 -0.4(11)
C11 C12 C13 C21 116.8(10)
C11 C12 C13 C22 -114.9(10)
C12 C7 C8 C9 -4.3(17)
C12 C11 C14 N3 -0.6(11)
C12 C11 C14 C23 -118.4(12)
C12 C11 C14 C24 112.8(10)
C13 N3 C14 C11 0.4(12)
C13 N3 C14 C23 122.4(12)
C13 N3 C14 C24 -117.5(11)
C14 N3 C13 C12 0.0(11)
C14 N3 C13 C21 -120.9(12)
C14 N3 C13 C22 116.2(11)
C14 C11 C12 C7 -178.4(9)
C14 C11 C12 C13 0.7(12)
C15 C10 C11 C12 177.7(10)
C15 C10 C11 C14 -2.5(17)
C15 C16 C17 C18 -0.7(16)
C16 C15 C20 C19 -3.1(17)
C16 C17 C18 N2 179.1(10)
C16 C17 C18 C19 -5.7(16)
C17 C18 C19 C20 7.8(19)
C18 C19 C20 C15 -3(2)
C20 C15 C16 C17 5.0(15)

loop_
_smtbx_masks_void_nr
_smtbx_masks_void_average_x
_smtbx_masks_void_average_y
_smtbx_masks_void_average_z
_smtbx_masks_void_volume
_smtbx_masks_void_count_electrons
1 0.000 0.500 -0.879 509.1 0.0
2 0.500 1.000 -0.407 509.1 0.0
